data_7000247
loop_
_publ_author_name
'Chisholm, Malcolm H.'
'Gallucci, Judith C.'
'Yaman, Gulsah'

_publ_section_title
;
 Synthesis and coordination chemistry of TpC*MI complexes where M = Mg,
 Ca, Sr, Ba and Zn and TpC* =
 tris[3-(2-methoxy-1,1-dimethyl)pyrazolyl]hydroborate
;
_journal_issue 2
_journal_name_full 'Dalton Transactions'
_journal_page_first 368
_journal_page_last 374
_journal_paper_doi 10.1039/b812228h
_journal_year 2009
_chemical_absolute_configuration ad
_chemical_compound_source 'synthesis as described'
_chemical_formula_moiety 'C24 H40 B1 Mg1 N6 O3, C6 H6, I'
_chemical_formula_sum 'C30 H46 B I Mg N6 O3'
_chemical_formula_weight 700.75
_chemical_name_common 'Chisholm 1609'
_chemical_name_systematic
;
?
;
_space_group_IT_number 198
_symmetry_cell_setting cubic
_symmetry_Int_Tables_number 198
_symmetry_space_group_name_Hall 'P 2ac 2ab 3'
_symmetry_space_group_name_H-M 'P 21 3'
_atom_sites_solution_hydrogens geom
_atom_sites_solution_primary heavy
_atom_sites_solution_secondary difmap
_audit_conform_dict_location ftp://ftp.iucr.org/pub/cif_core.dic
_audit_conform_dict_name cif_core.dic
_audit_conform_dict_version 2.3
_audit_creation_date 2008-05-28T14:49:07-00:00
_audit_creation_method 'WinGX routine CIF_UPDATE'
_cell_angle_alpha 90
_cell_angle_beta 90
_cell_angle_gamma 90
_cell_formula_units_Z 4
_cell_length_a 14.9023(2)
_cell_length_b 14.9023(2)
_cell_length_c 14.9023(2)
_cell_measurement_reflns_used 1109
_cell_measurement_temperature 150(2)
_cell_measurement_theta_max 25.028
_cell_measurement_theta_min 2.037
_cell_measurement_wavelength 0.71073
_cell_volume 3309.48(8)
_computing_cell_refinement 'HKL Scalepack (Otwinowski & Minor 1997)'
_computing_data_collection 'Collect (Nonius BV, 1997-2000)'
_computing_data_reduction 'HKL Denzo and Scalepack (Otwinowski & Minor 1997)'
_computing_molecular_graphics 'Ortep-3 for Windows (Farrugia, 1997)'
_computing_publication_material 'WinGX publication routines (Farrugia, 1999)'
_computing_structure_refinement 'SHELXL-97 (Sheldrick, 1997)'
_computing_structure_solution 'SHELXS-7 (Sheldrick, 197)'
_diffrn_ambient_temperature 150(2)
_diffrn_detector 'CCD plate'
_diffrn_detector_area_resol_mean 9
_diffrn_measured_fraction_theta_full 0.999
_diffrn_measured_fraction_theta_max 0.999
_diffrn_measurement_device '95mm CCD camera on \k-goniostat'
_diffrn_measurement_device_type 'Nonius KappaCCD'
_diffrn_measurement_method 'phi and omega scans''
_diffrn_orient_matrix_type 'by Nonius Collect from scalepack cell'
_diffrn_orient_matrix_UB_11 -0.520958E-1
_diffrn_orient_matrix_UB_12 -0.263055E-1
_diffrn_orient_matrix_UB_13 0.331204E-1
_diffrn_orient_matrix_UB_21 0.191835E-1
_diffrn_orient_matrix_UB_22 -0.615264E-1
_diffrn_orient_matrix_UB_23 -0.186925E-1
_diffrn_orient_matrix_UB_31 0.376953E-1
_diffrn_orient_matrix_UB_32 -0.50435E-2
_diffrn_orient_matrix_UB_33 0.55286E-1
_diffrn_radiation_monochromator graphite
_diffrn_radiation_probe x-ray
_diffrn_radiation_type MoK\a
_diffrn_radiation_wavelength 0.71073
_diffrn_reflns_av_R_equivalents 0.049
_diffrn_reflns_limit_h_max 17
_diffrn_reflns_limit_h_min -17
_diffrn_reflns_limit_k_max 12
_diffrn_reflns_limit_k_min -12
_diffrn_reflns_limit_l_max 12
_diffrn_reflns_limit_l_min -12
_diffrn_reflns_number 28583
_diffrn_reflns_theta_full 25
_diffrn_reflns_theta_max 25
_diffrn_reflns_theta_min 2.37
_diffrn_source 'Enraf Nonius FR590'
_exptl_absorpt_coefficient_mu 1.026
_exptl_absorpt_correction_T_max 0.884
_exptl_absorpt_correction_T_min 0.856
_exptl_absorpt_correction_type multi-scan
_exptl_absorpt_process_details 'HKL Scalepack (Otwinowski & Minor, 1997)'
_exptl_crystal_colour colorless
_exptl_crystal_density_diffrn 1.406
_exptl_crystal_density_method 'not measured'
_exptl_crystal_description 'triangular chunk'
_exptl_crystal_F_000 1448
_exptl_crystal_size_max 0.23
_exptl_crystal_size_mid 0.19
_exptl_crystal_size_min 0.12
_refine_diff_density_max 0.574
_refine_diff_density_min -0.33
_refine_diff_density_rms 0.078
_refine_ls_abs_structure_details 'Flack H D (1983), Acta Cryst. A39, 876-881'
_refine_ls_abs_structure_Flack 0.02(5)
_refine_ls_extinction_method none
_refine_ls_goodness_of_fit_ref 1.162
_refine_ls_hydrogen_treatment constr
_refine_ls_matrix_type full
_refine_ls_number_parameters 139
_refine_ls_number_reflns 1965
_refine_ls_number_restraints 12
_refine_ls_restrained_S_all 1.181
_refine_ls_R_factor_all 0.056
_refine_ls_R_factor_gt 0.0539
_refine_ls_shift/su_max 0.094
_refine_ls_shift/su_mean 0.014
_refine_ls_structure_factor_coef Fsqd
_refine_ls_weighting_details 'w=1/[\s^2^(Fo^2^)+(0.0703P)^2^+4.0481P] where P=(Fo^2^+2Fc^2^)/3'
_refine_ls_weighting_scheme calc
_refine_ls_wR_factor_gt 0.1308
_refine_ls_wR_factor_ref 0.1319
_reflns_number_gt 1907
_reflns_number_total 1965
_reflns_threshold_expression >2sigma(I)
_cod_data_source_file b812228h.txt
_cod_data_source_block Chisholm1609
_cod_original_sg_symbol_H-M P213
_cod_database_code 7000247

loop_
_symmetry_equiv_pos_as_xyz
'x, y, z'
'-x+1/2, -y, z+1/2'
'x+1/2, -y+1/2, -z'
'-x, y+1/2, -z+1/2'
'y, z, x'
'-y+1/2, -z, x+1/2'
'y+1/2, -z+1/2, -x'
'-y, z+1/2, -x+1/2'
'z, x, y'
'-z, x+1/2, -y+1/2'
'-z+1/2, -x, y+1/2'
'z+1/2, -x+1/2, -y'

loop_
_atom_site_label
_atom_site_type_symbol
_atom_site_fract_x
_atom_site_fract_y
_atom_site_fract_z
_atom_site_U_iso_or_equiv
_atom_site_adp_type
_atom_site_occupancy
_atom_site_symmetry_multiplicity
_atom_site_calc_flag
_atom_site_refinement_flags
_atom_site_disorder_assembly
_atom_site_disorder_group
I I 1.09731(3) 0.90269(3) 0.40269(3) 0.0554(3) Uani 1 3 d S . .
Mg Mg 0.96340(11) 0.96340(11) 0.96340(11) 0.0345(6) Uani 1 3 d S . .
N1 N 0.8631(4) 0.7887(3) 0.9245(4) 0.0589(15) Uani 1 1 d . . .
N2 N 0.9131(4) 0.8282(3) 0.9911(3) 0.0513(13) Uani 1 1 d . A .
C1 C 0.9228(5) 0.7672(4) 1.0567(5) 0.062(2) Uani 1 1 d . . .
C2 C 0.8785(6) 0.6884(4) 1.0328(6) 0.075(2) Uani 1 1 d . A .
H2 H 0.8739 0.6349 1.0672 0.09 Uiso 1 1 calc R . .
C3 C 0.8429(7) 0.7040(5) 0.9497(6) 0.084(3) Uani 1 1 d . A .
H3 H 0.8093 0.6621 0.9153 0.1 Uiso 1 1 calc R . .
C4 C 0.9701(5) 0.7894(5) 1.1424(5) 0.0676(19) Uani 1 1 d D A .
C5A C 0.9078(11) 0.7933(13) 1.2226(10) 0.079(5) Uiso 0.489(13) 1 d PD A 1
H5A H 0.8675 0.7413 1.2216 0.118 Uiso 0.489(13) 1 calc PR A 1
H5B H 0.8722 0.8486 1.2201 0.118 Uiso 0.489(13) 1 calc PR A 1
H5C H 0.9432 0.7925 1.278 0.118 Uiso 0.489(13) 1 calc PR A 1
C6A C 1.0315(10) 0.7065(9) 1.1574(12) 0.083(5) Uiso 0.489(13) 1 d PD A 1
H6A H 0.9942 0.6534 1.1687 0.125 Uiso 0.489(13) 1 calc PR A 1
H6B H 1.0706 0.7172 1.2091 0.125 Uiso 0.489(13) 1 calc PR A 1
H6C H 1.0682 0.6964 1.1038 0.125 Uiso 0.489(13) 1 calc PR A 1
C7A C 1.0301(14) 0.8655(9) 1.1335(14) 0.098(8) Uani 0.489(13) 1 d PD A 1
H7A H 1.0766 0.8494 1.0888 0.117 Uiso 0.489(13) 1 calc PR A 1
H7B H 1.061 0.8737 1.1917 0.117 Uiso 0.489(13) 1 calc PR A 1
O1A O 0.9923(9) 0.9518(7) 1.1074(8) 0.040(3) Uani 0.489(13) 1 d PD A 1
C8A C 0.9946(16) 1.0097(15) 1.1783(15) 0.102(7) Uiso 0.489(13) 1 d P A 1
H8A H 0.9622 1.0648 1.1627 0.154 Uiso 0.489(13) 1 calc PR A 1
H8B H 1.0571 1.0244 1.1926 0.154 Uiso 0.489(13) 1 calc PR A 1
H8C H 0.9662 0.9816 1.2305 0.154 Uiso 0.489(13) 1 calc PR A 1
C5 C 0.9112(14) 0.7501(14) 1.2187(14) 0.115(8) Uiso 0.511(13) 1 d PD A 2
H5D H 0.9392 0.763 1.2768 0.173 Uiso 0.511(13) 1 calc PR A 2
H5E H 0.9059 0.685 1.211 0.173 Uiso 0.511(13) 1 calc PR A 2
H5F H 0.8515 0.7775 1.2166 0.173 Uiso 0.511(13) 1 calc PR A 2
C6 C 1.0649(10) 0.7546(14) 1.152(2) 0.138(10) Uiso 0.511(13) 1 d PD A 2
H6D H 1.0895 0.7737 1.2101 0.207 Uiso 0.511(13) 1 calc PR A 2
H6E H 1.1022 0.7785 1.1035 0.207 Uiso 0.511(13) 1 calc PR A 2
H6F H 1.0646 0.6889 1.1491 0.207 Uiso 0.511(13) 1 calc PR A 2
C7 C 0.9679(6) 0.8919(7) 1.1591(6) 0.035(3) Uani 0.511(13) 1 d PD A 2
H7C H 0.9059 0.9154 1.1541 0.042 Uiso 0.511(13) 1 calc PR A 2
H7D H 0.9918 0.9067 1.2192 0.042 Uiso 0.511(13) 1 calc PR A 2
O1 O 1.0264(9) 0.9296(10) 1.0870(8) 0.057(4) Uani 0.511(13) 1 d PD A 2
C8 C 1.1172(11) 0.9489(17) 1.1135(15) 0.111(8) Uani 0.511(13) 1 d P A 2
H8D H 1.1493 0.9766 1.0632 0.167 Uiso 0.511(13) 1 calc PR A 2
H8E H 1.1473 0.8931 1.1308 0.167 Uiso 0.511(13) 1 calc PR A 2
H8F H 1.1168 0.9903 1.1647 0.167 Uiso 0.511(13) 1 calc PR A 2
B B 0.8385(4) 0.8385(4) 0.8385(4) 0.059(4) Uani 1 3 d S A .
H1B1 H 0.7998 0.7998 0.7998 0.071 Uiso 1 3 calc SR . .
C1B C 0.6474(12) 0.9294(12) 0.1907(13) 0.156(6) Uiso 1 1 d . . .
H1B H 0.6485 0.9829 0.2253 0.187 Uiso 1 1 calc R . .
C2B C 0.7063(10) 0.9176(11) 0.1319(11) 0.135(4) Uiso 1 1 d . . .
H2B H 0.7595 0.9528 0.1305 0.162 Uiso 1 1 calc R . .

loop_
_atom_site_aniso_label
_atom_site_aniso_U_11
_atom_site_aniso_U_22
_atom_site_aniso_U_33
_atom_site_aniso_U_23
_atom_site_aniso_U_13
_atom_site_aniso_U_12
I 0.0554(3) 0.0554(3) 0.0554(3) 0.0083(2) -0.0083(2) -0.0083(2)
Mg 0.0345(6) 0.0345(6) 0.0345(6) -0.0022(7) -0.0022(7) -0.0022(7)
N1 0.069(3) 0.043(3) 0.064(4) -0.012(3) 0.001(3) -0.020(3)
N2 0.064(3) 0.041(2) 0.049(3) -0.004(2) 0.000(3) -0.008(2)
C1 0.088(6) 0.037(3) 0.061(4) 0.007(3) 0.015(4) -0.004(3)
C2 0.104(7) 0.037(3) 0.084(5) 0.006(4) 0.009(5) -0.011(4)
C3 0.116(7) 0.044(4) 0.090(6) -0.024(4) 0.023(5) -0.028(4)
C4 0.088(5) 0.060(4) 0.055(4) 0.012(3) -0.008(4) 0.004(4)
C7A 0.12(2) 0.082(13) 0.089(14) 0.029(11) -0.023(14) -0.023(13)
O1A 0.058(8) 0.032(5) 0.032(5) -0.003(4) -0.002(5) 0.006(4)
C7 0.026(5) 0.041(6) 0.038(5) -0.004(5) -0.003(4) 0.013(5)
O1 0.062(8) 0.056(8) 0.053(8) 0.001(6) -0.017(6) -0.005(6)
C8 0.059(10) 0.17(2) 0.108(15) 0.003(14) -0.033(10) -0.025(11)
B 0.059(4) 0.059(4) 0.059(4) -0.022(3) -0.022(3) -0.022(3)

loop_
_atom_type_symbol
_atom_type_description
_atom_type_scat_dispersion_real
_atom_type_scat_dispersion_imag
_atom_type_scat_source
C C 0.0033 0.0016 'International Tables Vol C Tables 4.2.6.8 and 6.1.1.4'
H H 0 0 'International Tables Vol C Tables 4.2.6.8 and 6.1.1.4'
B B 0.0013 0.0007 'International Tables Vol C Tables 4.2.6.8 and 6.1.1.4'
I I -0.4742 1.8119 'International Tables Vol C Tables 4.2.6.8 and 6.1.1.4'
Mg Mg 0.0486 0.0363 'International Tables Vol C Tables 4.2.6.8 and 6.1.1.4'
N N 0.0061 0.0033 'International Tables Vol C Tables 4.2.6.8 and 6.1.1.4'
O O 0.0106 0.006 'International Tables Vol C Tables 4.2.6.8 and 6.1.1.4'

loop_
_geom_angle_atom_site_label_1
_geom_angle_atom_site_label_2
_geom_angle_atom_site_label_3
_geom_angle
_geom_angle_site_symmetry_1
_geom_angle_site_symmetry_3
_geom_angle_publ_flag
O1 Mg O1 85.8(5) 9 . ?
O1 Mg O1 85.8(5) 9 5 ?
O1 Mg O1 85.8(5) . 5 ?
O1 Mg N2 138.3(4) 9 . ?
O1 Mg N2 76.7(4) . . ?
O1 Mg N2 129.2(4) 5 . ?
O1 Mg N2 129.2(4) 9 5 ?
O1 Mg N2 138.3(4) . 5 ?
O1 Mg N2 76.7(4) 5 5 ?
N2 Mg N2 85.6(2) . 5 ?
O1 Mg N2 76.7(4) 9 9 ?
O1 Mg N2 129.2(4) . 9 ?
O1 Mg N2 138.3(4) 5 9 ?
N2 Mg N2 85.6(2) . 9 ?
N2 Mg N2 85.6(2) 5 9 ?
O1 Mg O1A 71.6(3) 9 5 ?
O1 Mg O1A 95.5(3) . 5 ?
O1 Mg O1A 17.9(3) 5 5 ?
N2 Mg O1A 146.7(3) . 5 ?
N2 Mg O1A 79.1(3) 5 5 ?
N2 Mg O1A 122.0(4) 9 5 ?
O1 Mg O1A 95.5(3) 9 . ?
O1 Mg O1A 17.9(3) . . ?
O1 Mg O1A 71.6(3) 5 . ?
N2 Mg O1A 79.1(3) . . ?
N2 Mg O1A 122.0(4) 5 . ?
N2 Mg O1A 146.7(3) 9 . ?
O1A Mg O1A 84.3(5) 5 . ?
O1 Mg O1A 17.9(3) 9 9 ?
O1 Mg O1A 71.6(3) . 9 ?
O1 Mg O1A 95.5(3) 5 9 ?
N2 Mg O1A 122.0(4) . 9 ?
N2 Mg O1A 146.7(3) 5 9 ?
N2 Mg O1A 79.1(3) 9 9 ?
O1A Mg O1A 84.3(5) 5 9 ?
O1A Mg O1A 84.3(5) . 9 ?
C3 N1 N2 108.7(6) . . ?
C3 N1 B 129.4(7) . . ?
N2 N1 B 121.9(6) . . ?
C1 N2 N1 107.1(5) . . ?
C1 N2 Mg 136.4(5) . . ?
N1 N2 Mg 116.3(4) . . ?
N2 C1 C2 109.6(7) . . ?
N2 C1 C4 121.5(6) . . ?
C2 C1 C4 128.9(6) . . ?
C3 C2 C1 105.8(6) . . ?
C3 C2 H2 127.1 . . ?
C1 C2 H2 127.1 . . ?
N1 C3 C2 108.9(7) . . ?
N1 C3 H3 125.6 . . ?
C2 C3 H3 125.6 . . ?
C7A C4 C1 112.6(9) . . ?
C1 C4 C6 116.5(13) . . ?
C7A C4 C5A 114.9(10) . . ?
C1 C4 C5A 113.1(10) . . ?
C1 C4 C7 110.2(6) . . ?
C6 C4 C7 110.1(10) . . ?
C1 C4 C5 106.0(12) . . ?
C6 C4 C5 109.2(10) . . ?
C7 C4 C5 104.0(9) . . ?
C7A C4 C6A 105.8(9) . . ?
C1 C4 C6A 102.9(9) . . ?
C5A C4 C6A 106.1(9) . . ?
C4 C5A H5A 109.4 . . ?
C4 C5A H5B 109.5 . . ?
H5A C5A H5B 109.5 . . ?
C4 C5A H5C 109.5 . . ?
H5A C5A H5C 109.5 . . ?
H5B C5A H5C 109.5 . . ?
C4 C6A H6A 109.5 . . ?
C4 C6A H6B 109.5 . . ?
H6A C6A H6B 109.5 . . ?
C4 C6A H6C 109.5 . . ?
H6A C6A H6C 109.5 . . ?
H6B C6A H6C 109.5 . . ?
C4 C7A O1A 118.5(15) . . ?
C4 C7A H7A 107.7 . . ?
O1A C7A H7A 107.8 . . ?
C4 C7A H7B 107.6 . . ?
O1A C7A H7B 107.6 . . ?
H7A C7A H7B 107.1 . . ?
C8A O1A C7A 110.0(15) . . ?
C8A O1A Mg 135.4(12) . . ?
C7A O1A Mg 114.0(11) . . ?
O1A C8A H8A 109.5 . . ?
O1A C8A H8B 109.5 . . ?
H8A C8A H8B 109.5 . . ?
O1A C8A H8C 109.5 . . ?
H8A C8A H8C 109.5 . . ?
H8B C8A H8C 109.5 . . ?
C4 C5 H5D 109.5 . . ?
C4 C5 H5E 109.4 . . ?
H5D C5 H5E 109.5 . . ?
C4 C5 H5F 109.5 . . ?
H5D C5 H5F 109.5 . . ?
H5E C5 H5F 109.5 . . ?
C4 C6 H6D 109.5 . . ?
C4 C6 H6E 109.4 . . ?
H6D C6 H6E 109.5 . . ?
C4 C6 H6F 109.5 . . ?
H6D C6 H6F 109.5 . . ?
H6E C6 H6F 109.5 . . ?
O1 C7 C4 104.1(9) . . ?
O1 C7 H7C 110.9 . . ?
C4 C7 H7C 110.9 . . ?
O1 C7 H7D 110.9 . . ?
C4 C7 H7D 111 . . ?
H7C C7 H7D 109 . . ?
C8 O1 C7 115.3(13) . . ?
C8 O1 Mg 127.2(12) . . ?
C7 O1 Mg 117.0(8) . . ?
O1 C8 H8D 109.5 . . ?
O1 C8 H8E 109.5 . . ?
H8D C8 H8E 109.5 . . ?
O1 C8 H8F 109.4 . . ?
H8D C8 H8F 109.5 . . ?
H8E C8 H8F 109.5 . . ?
N1 B N1 108.9(4) . 9 ?
N1 B N1 108.9(4) . 5 ?
N1 B N1 108.9(4) 9 5 ?
N1 B H1B1 110 . . ?
N1 B H1B1 110 9 . ?
N1 B H1B1 110 5 . ?
C2B C1B C2B 122(2) . 6_664 ?
C2B C1B H1B 119 . . ?
C2B C1B H1B 119 6_664 . ?
C1B C2B C1B 117(2) . 12_566 ?
C1B C2B H2B 121.6 . . ?
C1B C2B H2B 121.6 12_566 . ?

loop_
_geom_bond_atom_site_label_1
_geom_bond_atom_site_label_2
_geom_bond_distance
_geom_bond_site_symmetry_2
_geom_bond_publ_flag
Mg O1 2.128(13) . ?
Mg N2 2.189(5) . ?
Mg O1A 2.195(12) . ?
N1 C3 1.351(9) . ?
N1 N2 1.374(7) . ?
N1 B 1.526(7) . ?
N2 C1 1.342(8) . ?
C1 C2 1.393(10) . ?
C1 C4 1.497(10) . ?
C2 C3 1.367(13) . ?
C2 H2 0.95 . ?
C3 H3 0.95 . ?
C4 C7A 1.450(19) . ?
C4 C6 1.512(10) . ?
C4 C5A 1.515(9) . ?
C4 C7 1.547(13) . ?
C4 C5 1.551(9) . ?
C4 C6A 1.553(9) . ?
C5A H5A 0.98 . ?
C5A H5B 0.98 . ?
C5A H5C 0.98 . ?
C6A H6A 0.98 . ?
C6A H6B 0.98 . ?
C6A H6C 0.98 . ?
C7A O1A 1.458(13) . ?
C7A H7A 0.99 . ?
C7A H7B 0.99 . ?
O1A C8A 1.37(2) . ?
C8A H8A 0.98 . ?
C8A H8B 0.98 . ?
C8A H8C 0.98 . ?
C5 H5D 0.98 . ?
C5 H5E 0.98 . ?
C5 H5F 0.98 . ?
C6 H6D 0.98 . ?
C6 H6E 0.98 . ?
C6 H6F 0.98 . ?
C7 O1 1.492(12) . ?
C7 H7C 0.99 . ?
C7 H7D 0.99 . ?
O1 C8 1.44(2) . ?
C8 H8D 0.98 . ?
C8 H8E 0.98 . ?
C8 H8F 0.98 . ?
B H1B1 1 . ?
C1B C2B 1.252(19) . ?
C1B C2B 1.352(19) 6_664 ?
C1B H1B 0.95 . ?
C2B H2B 0.95 . ?

loop_
_geom_torsion_atom_site_label_1
_geom_torsion_atom_site_label_2
_geom_torsion_atom_site_label_3
_geom_torsion_atom_site_label_4
_geom_torsion
_geom_torsion_site_symmetry_1
_geom_torsion_site_symmetry_2
_geom_torsion_site_symmetry_3
_geom_torsion_site_symmetry_4
_geom_torsion_publ_flag
C3 N1 N2 C1 -0.1(8) . . . . ?
B N1 N2 C1 -180.0(5) . . . . ?
C3 N1 N2 Mg 175.8(5) . . . . ?
B N1 N2 Mg -4.0(7) . . . . ?
O1 Mg N2 C1 69.2(10) 9 . . . ?
O1 Mg N2 C1 1.4(8) . . . . ?
O1 Mg N2 C1 -71.8(9) 5 . . . ?
N2 Mg N2 C1 -140.6(8) 5 . . . ?
N2 Mg N2 C1 133.5(8) 9 . . . ?
O1A Mg N2 C1 -78.2(11) 5 . . . ?
O1A Mg N2 C1 -16.8(8) . . . . ?
O1A Mg N2 C1 59.3(8) 9 . . . ?
O1 Mg N2 N1 -105.2(7) 9 . . . ?
O1 Mg N2 N1 -173.0(6) . . . . ?
O1 Mg N2 N1 113.8(6) 5 . . . ?
N2 Mg N2 N1 45.0(4) 5 . . . ?
N2 Mg N2 N1 -40.9(4) 9 . . . ?
O1A Mg N2 N1 107.4(8) 5 . . . ?
O1A Mg N2 N1 168.8(5) . . . . ?
O1A Mg N2 N1 -115.1(5) 9 . . . ?
N1 N2 C1 C2 -0.5(8) . . . . ?
Mg N2 C1 C2 -175.2(6) . . . . ?
N1 N2 C1 C4 -176.8(6) . . . . ?
Mg N2 C1 C4 8.5(12) . . . . ?
N2 C1 C2 C3 0.9(10) . . . . ?
C4 C1 C2 C3 176.9(8) . . . . ?
N2 N1 C3 C2 0.7(9) . . . . ?
B N1 C3 C2 -179.5(6) . . . . ?
C1 C2 C3 N1 -0.9(10) . . . . ?
N2 C1 C4 C7A -21.7(12) . . . . ?
C2 C1 C4 C7A 162.7(11) . . . . ?
N2 C1 C4 C6 -102.8(12) . . . . ?
C2 C1 C4 C6 81.6(13) . . . . ?
N2 C1 C4 C5A 110.7(11) . . . . ?
C2 C1 C4 C5A -64.9(13) . . . . ?
N2 C1 C4 C7 23.5(10) . . . . ?
C2 C1 C4 C7 -152.1(9) . . . . ?
N2 C1 C4 C5 135.5(10) . . . . ?
C2 C1 C4 C5 -40.1(13) . . . . ?
N2 C1 C4 C6A -135.2(9) . . . . ?
C2 C1 C4 C6A 49.2(11) . . . . ?
C1 C4 C7A O1A 60.6(18) . . . . ?
C6 C4 C7A O1A 173(2) . . . . ?
C5A C4 C7A O1A -71(2) . . . . ?
C7 C4 C7A O1A -34.8(11) . . . . ?
C5 C4 C7A O1A -87(2) . . . . ?
C6A C4 C7A O1A 172.3(15) . . . . ?
C4 C7A O1A C8A 109.5(18) . . . . ?
C4 C7A O1A Mg -78.2(18) . . . . ?
O1 Mg O1A C8A 74.6(19) 9 . . . ?
O1 Mg O1A C8A 132(3) . . . . ?
O1 Mg O1A C8A -9.1(17) 5 . . . ?
N2 Mg O1A C8A -147.2(19) . . . . ?
N2 Mg O1A C8A -69.5(19) 5 . . . ?
N2 Mg O1A C8A 148.6(16) 9 . . . ?
O1A Mg O1A C8A 3.8(19) 5 . . . ?
O1A Mg O1A C8A 88.6(17) 9 . . . ?
O1 Mg O1A C7A -95.0(13) 9 . . . ?
O1 Mg O1A C7A -37.3(16) . . . . ?
O1 Mg O1A C7A -178.7(16) 5 . . . ?
N2 Mg O1A C7A 43.2(12) . . . . ?
N2 Mg O1A C7A 120.9(11) 5 . . . ?
N2 Mg O1A C7A -20.9(16) 9 . . . ?
O1A Mg O1A C7A -165.8(12) 5 . . . ?
O1A Mg O1A C7A -81.0(15) 9 . . . ?
C7A C4 C7 O1 33.7(13) . . . . ?
C1 C4 C7 O1 -68.1(9) . . . . ?
C6 C4 C7 O1 61.7(15) . . . . ?
C5A C4 C7 O1 -179.2(11) . . . . ?
C5 C4 C7 O1 178.6(12) . . . . ?
C6A C4 C7 O1 77.8(15) . . . . ?
C4 C7 O1 C8 -97.7(15) . . . . ?
C4 C7 O1 Mg 89.6(10) . . . . ?
O1 Mg O1 C8 -1.9(16) 9 . . . ?
O1 Mg O1 C8 -88.0(14) 5 . . . ?
N2 Mg O1 C8 140.0(17) . . . . ?
N2 Mg O1 C8 -152.6(14) 5 . . . ?
N2 Mg O1 C8 67.2(17) 9 . . . ?
O1A Mg O1 C8 -72.9(16) 5 . . . ?
O1A Mg O1 C8 -124(3) . . . . ?
O1A Mg O1 C8 9.2(14) 9 . . . ?
O1 Mg O1 C7 169.9(11) 9 . . . ?
O1 Mg O1 C7 83.8(14) 5 . . . ?
N2 Mg O1 C7 -48.2(9) . . . . ?
N2 Mg O1 C7 19.2(14) 5 . . . ?
N2 Mg O1 C7 -121.0(9) 9 . . . ?
O1A Mg O1 C7 98.9(11) 5 . . . ?
O1A Mg O1 C7 47.4(15) . . . . ?
O1A Mg O1 C7 -179.0(14) 9 . . . ?
C3 N1 B N1 -117.9(9) . . . 9 ?
N2 N1 B N1 61.9(7) . . . 9 ?
C3 N1 B N1 123.5(9) . . . 5 ?
N2 N1 B N1 -56.7(7) . . . 5 ?
C2B C1B C2B C1B 15(3) 6_664 . . 12_566 ?
